data_7702821
loop_
_publ_author_name
'Simonneaux, G??rard'
'Kobeissi, Marwan'
'Toupet, Lo??c'

_publ_section_title
;
 Electronic structure of low-spin ferric chlorins: characterization of
 bis(1-methylimidazole)(meso-tetraphenylchlorinato)iron(iii) triflate
;
_journal_issue 21
_journal_name_full 'Journal of the Chemical Society, Dalton Transactions'
_journal_page_first 4011
_journal_paper_doi 10.1039/b204006a
_journal_year 2002
_chemical_formula_sum 'C53 H42 F3 Fe N8 O3 S'
_chemical_formula_weight 983.86
_space_group_IT_number 1
_space_group_name_Hall 'P 1'
_space_group_name_H-M_alt 'P 1'
_symmetry_cell_setting triclinic
_symmetry_space_group_name_H-M 'P 1'
_atom_sites_solution_hydrogens geom
_atom_sites_solution_primary direct
_atom_sites_solution_secondary difmap
_audit_creation_method SHELXL-97
_cell_angle_alpha 80.497(2)
_cell_angle_beta 79.141(2)
_cell_angle_gamma 75.696(2)
_cell_formula_units_Z 1
_cell_length_a 9.1730(3)
_cell_length_b 10.6674(4)
_cell_length_c 13.3392(5)
_cell_measurement_temperature 150(2)
_cell_volume 1232.48(8)
_computing_structure_refinement 'SHELXL-97 (Sheldrick, 1997)'
_computing_structure_solution 'SHELXS-97 (Sheldrick, 1990)'
_diffrn_ambient_temperature 293(2)
_diffrn_measured_fraction_theta_full 0.957
_diffrn_measured_fraction_theta_max 0.957
_diffrn_measurement_device_type Nonius_KappaCCD
_diffrn_measurement_method 'Area detector scans'
_diffrn_radiation_monochromator graphite
_diffrn_radiation_source 'fine-focus sealed tube'
_diffrn_radiation_type MoK\a
_diffrn_radiation_wavelength 0.71069
_diffrn_reflns_av_R_equivalents 0.0000
_diffrn_reflns_av_sigmaI/netI 0.0355
_diffrn_reflns_limit_h_max 11
_diffrn_reflns_limit_h_min 0
_diffrn_reflns_limit_k_max 13
_diffrn_reflns_limit_k_min -13
_diffrn_reflns_limit_l_max 17
_diffrn_reflns_limit_l_min -16
_diffrn_reflns_number 5423
_diffrn_reflns_theta_full 27.51
_diffrn_reflns_theta_max 27.51
_diffrn_reflns_theta_min 2.32
_diffrn_standards_decay_% 'no decay'
_exptl_absorpt_coefficient_mu 0.411
_exptl_absorpt_correction_type none
_exptl_crystal_colour black
_exptl_crystal_density_diffrn 1.326
_exptl_crystal_density_method 'not measured'
_exptl_crystal_description block
_exptl_crystal_F_000 509
_exptl_crystal_size_max 0.35
_exptl_crystal_size_mid 0.20
_exptl_crystal_size_min 0.12
_refine_diff_density_max 1.764
_refine_diff_density_min -1.255
_refine_diff_density_rms 0.102
_refine_ls_abs_structure_details 'Flack H D (1983), Acta Cryst. A39, 876-881'
_refine_ls_abs_structure_Flack 0.02(2)
_refine_ls_extinction_method none
_refine_ls_goodness_of_fit_ref 1.059
_refine_ls_hydrogen_treatment mixed
_refine_ls_matrix_type full
_refine_ls_number_parameters 654
_refine_ls_number_reflns 5423
_refine_ls_number_restraints 3
_refine_ls_restrained_S_all 1.059
_refine_ls_R_factor_all 0.0726
_refine_ls_R_factor_gt 0.0687
_refine_ls_shift/su_max 0.262
_refine_ls_shift/su_mean 0.016
_refine_ls_structure_factor_coef Fsqd
_refine_ls_weighting_details 'calc w=1/[\s^2^(Fo^2^)+(0.1361P)^2^+1.3697P] where P=(Fo^2^+2Fc^2^)/3'
_refine_ls_weighting_scheme calc
_refine_ls_wR_factor_gt 0.1884
_refine_ls_wR_factor_ref 0.1945
_reflns_number_gt 5110
_reflns_number_total 5423
_reflns_threshold_expression >2sigma(I)
_cod_data_source_file b204006a.txt
_cod_data_source_block mk
_cod_depositor_comments
;
The following automatic conversions were performed:

data item '_symmetry_cell_setting' value 'Triclinic' was changed to
'triclinic' in accordance with the
/home/saulius/struct/COD-crude-data/automatic-downloads/DataCite-retrospective/RSC/depositions/lib/dictionaries/cif_core.dic
dictionary named 'cif_core.dic' version 2.4.2 last updated on
2011-04-26.

Automatic conversion script
Id: cif_fix_values 6909 2019-04-08 15:41:33Z antanas 
;
_cod_original_sg_symbol_H-M P1
_cod_database_code 7702821

loop_
_symmetry_equiv_pos_as_xyz
'x, y, z'

loop_
_atom_site_label
_atom_site_type_symbol
_atom_site_fract_x
_atom_site_fract_y
_atom_site_fract_z
_atom_site_U_iso_or_equiv
_atom_site_adp_type
_atom_site_occupancy
_atom_site_symmetry_multiplicity
_atom_site_calc_flag
_atom_site_refinement_flags
C53 C 0.1071(13) 0.7243(14) 0.4183(11) 0.080(3) Uani 1 1 d .
F1 F 0.2586(8) 0.6856(12) 0.4074(6) 0.126(4) Uani 1 1 d .
F2 F 0.0798(15) 0.8475(10) 0.3725(7) 0.131(4) Uani 1 1 d .
F3 F 0.0606(8) 0.6385(11) 0.3749(8) 0.123(4) Uani 1 1 d .
S1 S 0.0255(4) 0.7196(4) 0.5538(3) 0.0786(10) Uani 1 1 d .
O1 O 0.0876(9) 0.8051(7) 0.5913(5) 0.073(2) Uani 1 1 d .
O2 O 0.0785(14) 0.5775(9) 0.5879(9) 0.107(3) Uani 1 1 d .
O3 O -0.1338(9) 0.7604(8) 0.5440(7) 0.083(2) Uani 1 1 d .
C54 C 0.705(5) 1.228(4) 1.277(3) 0.220(15) Uiso 1 1 d .
C55 C 0.5871(12) 1.2305(10) 1.1317(8) 0.056(2) Uiso 1 1 d .
C56 C 0.698(4) 1.124(3) 1.337(3) 0.167(10) Uiso 1 1 d .
C57 C 0.750(3) 1.039(3) 1.296(2) 0.153(8) Uiso 1 1 d .
C58 C 0.610(3) 1.119(2) 1.2444(18) 0.135(7) Uiso 1 1 d .
C59 C 0.7314(11) 1.0952(10) 1.1373(7) 0.047(2) Uiso 1 1 d .
C60 C 0.633(2) 1.179(2) 1.1139(15) 0.109(5) Uiso 1 1 d .
O4 O 0.8209(9) 1.0169(8) 1.1995(6) 0.0725(18) Uiso 1 1 d .
Fe1 Fe 0.37707(9) 0.90588(8) 0.84880(7) 0.01729(18) Uani 1 1 d .
N1 N 0.4866(6) 0.7250(6) 0.8969(4) 0.0198(12) Uani 1 1 d .
N2 N 0.4059(6) 0.8590(5) 0.7049(4) 0.0204(12) Uani 1 1 d .
N3 N 0.2720(6) 1.0856(5) 0.8042(4) 0.0185(11) Uani 1 1 d .
N4 N 0.3546(6) 0.9525(5) 0.9934(4) 0.0215(12) Uani 1 1 d .
N5 N 0.1835(6) 0.8506(5) 0.8839(4) 0.0183(10) Uani 1 1 d .
N6 N 0.0032(7) 0.7475(6) 0.8810(5) 0.0282(14) Uani 1 1 d .
N7 N 0.5751(6) 0.9624(6) 0.8136(4) 0.0240(12) Uani 1 1 d .
N8 N 0.7564(6) 1.0618(6) 0.8155(4) 0.0220(12) Uani 1 1 d .
C1 C 0.5248(7) 0.6762(6) 0.9929(5) 0.0199(13) Uani 1 1 d .
C2 C 0.6039(7) 0.5424(7) 0.9925(5) 0.0248(14) Uani 1 1 d .
H2 H 0.6425 0.4877 1.0478 0.030 Uiso 1 1 calc R
C3 C 0.6123(8) 0.5104(6) 0.8998(6) 0.0254(14) Uani 1 1 d .
H3 H 0.6570 0.4290 0.8783 0.030 Uiso 1 1 calc R
C4 C 0.5403(7) 0.6233(6) 0.8382(5) 0.0184(12) Uani 1 1 d .
C5 C 0.5339(7) 0.6288(7) 0.7341(5) 0.0208(13) Uani 1 1 d .
C6 C 0.4761(8) 0.7406(7) 0.6720(5) 0.0243(14) Uani 1 1 d .
C7 C 0.4795(10) 0.7424(8) 0.5577(5) 0.0340(18) Uani 1 1 d .
H7A H 0.5831 0.7163 0.5229 0.041 Uiso 1 1 calc R
H7B H 0.4197 0.6849 0.5452 0.041 Uiso 1 1 calc R
C8 C 0.4137(10) 0.8767(9) 0.5235(6) 0.0372(18) Uani 1 1 d .
H8A H 0.3282 0.8826 0.4884 0.045 Uiso 1 1 calc R
H8B H 0.4887 0.9170 0.4769 0.045 Uiso 1 1 calc R
C9 C 0.3625(8) 0.9414(7) 0.6183(5) 0.0253(14) Uani 1 1 d .
C10 C 0.2804(8) 1.0709(7) 0.6190(5) 0.0240(14) Uani 1 1 d .
C11 C 0.2399(8) 1.1371(7) 0.7059(5) 0.0247(14) Uani 1 1 d .
C12 C 0.1592(9) 1.2716(7) 0.7028(6) 0.0280(15) Uani 1 1 d .
H12 H 0.1231 1.3259 0.6465 0.034 Uiso 1 1 calc R
C13 C 0.1466(8) 1.3034(7) 0.8015(5) 0.0225(13) Uani 1 1 d .
H13 H 0.1020 1.3843 0.8236 0.027 Uiso 1 1 calc R
C14 C 0.2152(7) 1.1880(6) 0.8630(5) 0.0217(13) Uani 1 1 d .
C15 C 0.2203(7) 1.1838(6) 0.9667(5) 0.0220(13) Uani 1 1 d .
C16 C 0.2819(8) 1.0715(6) 1.0274(5) 0.0220(13) Uani 1 1 d .
C17 C 0.2771(9) 1.0639(8) 1.1337(6) 0.0345(17) Uani 1 1 d .
H17 H 0.2307 1.1301 1.1744 0.041 Uiso 1 1 calc R
C18 C 0.3555(9) 0.9375(7) 1.1675(6) 0.0336(17) Uani 1 1 d .
H18 H 0.3729 0.9037 1.2341 0.040 Uiso 1 1 calc R
C19 C 0.4036(8) 0.8708(7) 1.0758(5) 0.0225(13) Uani 1 1 d .
C20 C 0.4888(8) 0.7437(7) 1.0778(5) 0.0273(15) Uani 1 1 d .
C21 C 0.5975(8) 0.5055(7) 0.6843(5) 0.0223(14) Uani 1 1 d .
C22 C 0.7449(8) 0.4796(7) 0.6325(5) 0.0264(14) Uani 1 1 d .
H22 H 0.8067 0.5377 0.6295 0.032 Uiso 1 1 calc R
C23 C 0.8005(8) 0.3688(8) 0.5855(6) 0.0346(17) Uani 1 1 d .
H23 H 0.8989 0.3539 0.5492 0.042 Uiso 1 1 calc R
C24 C 0.7129(10) 0.2789(7) 0.5913(5) 0.0319(16) Uani 1 1 d .
H24 H 0.7516 0.2046 0.5583 0.038 Uiso 1 1 calc R
C25 C 0.5700(10) 0.2995(8) 0.6454(7) 0.0390(19) Uani 1 1 d .
H25 H 0.5126 0.2371 0.6520 0.047 Uiso 1 1 calc R
C26 C 0.5073(9) 0.4148(7) 0.6918(6) 0.0295(15) Uani 1 1 d .
H26 H 0.4080 0.4303 0.7268 0.035 Uiso 1 1 calc R
C27 C 0.2339(10) 1.1410(7) 0.5183(5) 0.0337(16) Uani 1 1 d .
C28 C 0.1237(10) 1.1114(9) 0.4774(6) 0.0425(19) Uani 1 1 d .
H28 H 0.0793 1.0430 0.5103 0.051 Uiso 1 1 calc R
C29 C 0.0759(13) 1.1811(11) 0.3871(8) 0.059(3) Uani 1 1 d .
H29 H 0.0002 1.1596 0.3600 0.071 Uiso 1 1 calc R
C30 C 0.1424(15) 1.2830(11) 0.3380(8) 0.070(3) Uani 1 1 d .
H30 H 0.1197 1.3241 0.2739 0.084 Uiso 1 1 calc R
C31 C 0.2369(17) 1.3210(11) 0.3820(8) 0.076(4) Uani 1 1 d .
H31 H 0.2684 1.3977 0.3544 0.092 Uiso 1 1 calc R
C32 C 0.2911(16) 1.2495(11) 0.4687(7) 0.069(3) Uani 1 1 d .
H32 H 0.3663 1.2734 0.4945 0.082 Uiso 1 1 calc R
C33 C 0.1563(8) 1.3059(7) 1.0143(5) 0.0233(14) Uani 1 1 d .
C34 C 0.0105(8) 1.3287(8) 1.0736(5) 0.0301(15) Uani 1 1 d .
H34 H -0.0492 1.2677 1.0821 0.036 Uiso 1 1 calc R
C35 C -0.0451(9) 1.4446(7) 1.1201(6) 0.0309(16) Uani 1 1 d .
H35 H -0.1431 1.4616 1.1570 0.037 Uiso 1 1 calc R
C36 C 0.0459(10) 1.5323(8) 1.1110(6) 0.043(2) Uani 1 1 d .
H36 H 0.0116 1.6059 1.1451 0.052 Uiso 1 1 calc R
C37 C 0.1912(10) 1.5107(7) 1.0499(7) 0.0396(19) Uani 1 1 d .
H37 H 0.2516 1.5711 1.0420 0.048 Uiso 1 1 calc R
C38 C 0.2430(9) 1.3985(8) 1.0018(6) 0.0351(17) Uani 1 1 d .
H38 H 0.3378 1.3852 0.9603 0.042 Uiso 1 1 calc R
C39 C 0.5490(9) 0.6750(9) 1.1729(5) 0.0381(19) Uani 1 1 d .
C40 C 0.6511(9) 0.7292(9) 1.2101(6) 0.043(2) Uani 1 1 d .
H40 H 0.6785 0.8054 1.1762 0.052 Uiso 1 1 calc R
C41 C 0.7114(11) 0.6641(13) 1.3012(7) 0.070(4) Uani 1 1 d .
H41 H 0.7793 0.6987 1.3260 0.084 Uiso 1 1 calc R
C42 C 0.6727(13) 0.5545(11) 1.3519(6) 0.067(3) Uani 1 1 d .
H42 H 0.7131 0.5131 1.4109 0.080 Uiso 1 1 calc R
C43 C 0.5754(15) 0.5069(11) 1.3155(7) 0.078(4) Uani 1 1 d .
H43 H 0.5490 0.4310 1.3508 0.093 Uiso 1 1 calc R
C44 C 0.5080(11) 0.5650(9) 1.2251(7) 0.053(2) Uani 1 1 d .
H44 H 0.4390 0.5288 1.2030 0.064 Uiso 1 1 calc R
C45 C 0.0684(8) 0.8812(8) 0.9636(5) 0.0310(16) Uani 1 1 d .
H45 H 0.0664 0.9372 1.0106 0.037 Uiso 1 1 calc R
C46 C -0.0425(8) 0.8171(7) 0.9635(6) 0.0318(16) Uani 1 1 d .
H46 H -0.1319 0.8200 1.0103 0.038 Uiso 1 1 calc R
C47 C 0.1401(7) 0.7684(7) 0.8348(6) 0.0263(14) Uani 1 1 d .
H47 H 0.1968 0.7314 0.7772 0.032 Uiso 1 1 calc R
C48 C -0.0740(9) 0.6567(8) 0.8539(8) 0.039(2) Uani 1 1 d .
H48A H -0.1703 0.6603 0.8979 0.047 Uiso 1 1 calc R
H48B H -0.0123 0.5699 0.8623 0.047 Uiso 1 1 calc R
H48C H -0.0903 0.6801 0.7836 0.047 Uiso 1 1 calc R
C49 C 0.6919(7) 0.9259(6) 0.7343(5) 0.0245(13) Uani 1 1 d .
H49 H 0.6922 0.8698 0.6877 0.029 Uiso 1 1 calc R
C50 C 0.8057(8) 0.9857(7) 0.7361(5) 0.0273(14) Uani 1 1 d .
H50 H 0.8986 0.9771 0.6925 0.033 Uiso 1 1 calc R
C51 C 0.6184(7) 1.0432(6) 0.8598(5) 0.0224(13) Uani 1 1 d .
H51 H 0.5608 1.0825 0.9161 0.027 Uiso 1 1 calc R
C52 C 0.8390(9) 1.1500(8) 0.8419(6) 0.0333(16) Uani 1 1 d .
H52A H 0.9355 1.1433 0.7978 0.040 Uiso 1 1 calc R
H52B H 0.8551 1.1265 0.9122 0.040 Uiso 1 1 calc R
H52C H 0.7805 1.2380 0.8329 0.040 Uiso 1 1 calc R

loop_
_atom_site_aniso_label
_atom_site_aniso_U_11
_atom_site_aniso_U_22
_atom_site_aniso_U_33
_atom_site_aniso_U_23
_atom_site_aniso_U_13
_atom_site_aniso_U_12
C53 0.060(6) 0.101(9) 0.090(8) -0.045(7) -0.023(5) -0.011(6)
F1 0.054(3) 0.252(11) 0.089(5) -0.098(6) 0.018(3) -0.034(5)
F2 0.191(11) 0.105(7) 0.091(6) 0.018(5) -0.016(6) -0.045(7)
F3 0.066(4) 0.183(9) 0.143(7) -0.134(7) -0.029(4) 0.011(5)
S1 0.0746(17) 0.0831(19) 0.0792(18) -0.0159(14) 0.0157(14) -0.0364(14)
O1 0.095(5) 0.072(4) 0.058(4) -0.029(3) 0.017(3) -0.038(4)
O2 0.119(8) 0.054(5) 0.135(9) 0.014(5) -0.028(7) -0.003(5)
O3 0.061(4) 0.068(4) 0.109(6) -0.037(4) 0.022(4) -0.001(3)
Fe1 0.0183(3) 0.0155(3) 0.0173(3) -0.00031(18) -0.00310(19) -0.00317(19)
N1 0.015(2) 0.025(3) 0.020(3) -0.004(2) -0.002(2) -0.005(2)
N2 0.023(3) 0.016(3) 0.020(3) 0.007(2) -0.008(2) -0.001(2)
N3 0.024(3) 0.013(2) 0.017(3) 0.000(2) -0.003(2) -0.003(2)
N4 0.023(3) 0.022(3) 0.022(3) -0.012(2) 0.000(2) -0.007(2)
N5 0.019(2) 0.013(2) 0.023(3) -0.0050(19) -0.005(2) -0.0010(19)
N6 0.024(3) 0.017(3) 0.046(4) 0.004(2) -0.008(3) -0.011(2)
N7 0.022(3) 0.024(3) 0.022(3) 0.007(2) -0.002(2) -0.007(2)
N8 0.020(3) 0.025(3) 0.020(3) 0.001(2) -0.003(2) -0.004(2)
C1 0.026(3) 0.017(3) 0.018(3) 0.007(2) -0.008(2) -0.010(3)
C2 0.022(3) 0.022(3) 0.024(3) 0.009(3) -0.009(2) 0.003(3)
C3 0.025(3) 0.013(3) 0.037(4) -0.002(3) -0.008(3) 0.000(2)
C4 0.019(3) 0.017(3) 0.018(3) -0.002(2) -0.004(2) -0.001(2)
C5 0.019(3) 0.024(3) 0.020(3) -0.005(2) -0.002(2) -0.004(3)
C6 0.020(3) 0.032(4) 0.024(3) -0.013(3) -0.001(3) -0.008(3)
C7 0.047(4) 0.034(4) 0.014(3) 0.001(3) -0.007(3) 0.003(3)
C8 0.044(4) 0.042(5) 0.024(3) -0.001(3) -0.009(3) -0.007(4)
C9 0.030(3) 0.020(3) 0.025(3) -0.004(3) -0.006(3) -0.003(3)
C10 0.031(3) 0.027(3) 0.014(3) 0.001(2) -0.008(2) -0.005(3)
C11 0.020(3) 0.025(4) 0.025(3) -0.004(3) -0.001(2) 0.001(3)
C12 0.036(4) 0.019(3) 0.032(4) -0.008(3) -0.006(3) -0.008(3)
C13 0.024(3) 0.023(3) 0.022(3) 0.001(2) -0.008(2) -0.005(3)
C14 0.017(3) 0.013(3) 0.034(3) -0.001(3) -0.002(3) -0.005(2)
C15 0.021(3) 0.017(3) 0.028(3) -0.004(3) -0.003(2) -0.003(2)
C16 0.024(3) 0.017(3) 0.021(3) 0.001(2) -0.001(2) 0.001(3)
C17 0.037(4) 0.034(4) 0.032(4) -0.012(3) -0.006(3) -0.002(3)
C18 0.046(4) 0.023(4) 0.025(3) -0.007(3) -0.007(3) 0.009(3)
C19 0.025(3) 0.029(4) 0.011(3) 0.002(2) -0.003(2) -0.004(3)
C20 0.032(3) 0.024(3) 0.025(3) 0.003(3) -0.007(3) -0.006(3)
C21 0.025(3) 0.021(3) 0.020(3) -0.004(2) -0.002(3) -0.002(3)
C22 0.030(3) 0.020(3) 0.030(3) -0.001(2) -0.007(3) -0.007(3)
C23 0.025(3) 0.043(4) 0.025(3) -0.004(3) 0.002(3) 0.007(3)
C24 0.055(5) 0.016(3) 0.025(3) -0.002(3) -0.013(3) -0.005(3)
C25 0.044(5) 0.034(4) 0.049(5) -0.023(4) -0.009(4) -0.014(4)
C26 0.031(3) 0.018(3) 0.042(4) -0.007(3) -0.010(3) -0.006(3)
C27 0.054(4) 0.023(3) 0.020(3) -0.005(2) -0.011(3) 0.005(3)
C28 0.051(4) 0.042(4) 0.030(3) -0.007(3) -0.010(3) 0.004(3)
C29 0.066(6) 0.060(6) 0.046(5) -0.019(4) -0.029(4) 0.017(4)
C30 0.110(9) 0.053(5) 0.042(5) 0.000(4) -0.042(6) 0.012(6)
C31 0.130(11) 0.052(5) 0.043(5) 0.022(4) -0.017(6) -0.028(6)
C32 0.113(9) 0.063(6) 0.036(4) 0.029(4) -0.022(5) -0.045(6)
C33 0.024(3) 0.019(3) 0.029(3) -0.008(3) -0.011(3) 0.001(3)
C34 0.021(3) 0.038(4) 0.029(3) -0.012(3) -0.004(3) 0.002(3)
C35 0.035(4) 0.027(3) 0.029(3) -0.012(3) -0.008(3) 0.005(3)
C36 0.050(5) 0.031(4) 0.040(4) -0.017(3) -0.013(4) 0.019(4)
C37 0.052(5) 0.017(3) 0.046(5) 0.003(3) -0.012(4) -0.003(3)
C38 0.028(4) 0.039(4) 0.038(4) -0.014(3) 0.001(3) -0.008(3)
C39 0.042(4) 0.045(4) 0.013(3) 0.005(3) -0.003(3) 0.009(3)
C40 0.038(4) 0.060(5) 0.027(3) -0.013(3) -0.016(3) 0.012(3)
C41 0.058(5) 0.101(8) 0.038(4) -0.043(5) -0.027(4) 0.043(5)
C42 0.078(7) 0.073(7) 0.020(3) -0.006(4) -0.017(4) 0.043(5)
C43 0.092(8) 0.064(7) 0.032(5) 0.019(4) 0.009(5) 0.034(6)
C44 0.058(5) 0.043(4) 0.035(4) 0.000(3) 0.006(3) 0.019(4)
C45 0.028(4) 0.037(4) 0.026(3) -0.008(3) 0.004(3) -0.007(3)
C46 0.023(3) 0.022(3) 0.042(4) 0.000(3) 0.007(3) -0.003(3)
C47 0.018(3) 0.035(4) 0.029(3) -0.002(3) -0.006(2) -0.010(3)
C48 0.022(3) 0.034(4) 0.071(6) -0.014(4) -0.016(3) -0.014(3)
C49 0.022(3) 0.018(3) 0.032(3) -0.002(2) -0.001(3) -0.006(3)
C50 0.024(3) 0.034(4) 0.026(3) -0.003(3) -0.003(3) -0.012(3)
C51 0.023(3) 0.015(3) 0.028(3) -0.004(2) -0.001(2) -0.005(2)
C52 0.033(4) 0.029(4) 0.037(4) 0.006(3) -0.005(3) -0.012(3)

loop_
_atom_type_symbol
_atom_type_description
_atom_type_scat_dispersion_real
_atom_type_scat_dispersion_imag
_atom_type_scat_source
C C 0.0033 0.0016 'International Tables Vol C Tables 4.2.6.8 and 6.1.1.4'
H H 0.0000 0.0000 'International Tables Vol C Tables 4.2.6.8 and 6.1.1.4'
N N 0.0061 0.0033 'International Tables Vol C Tables 4.2.6.8 and 6.1.1.4'
O O 0.0106 0.0060 'International Tables Vol C Tables 4.2.6.8 and 6.1.1.4'
F F 0.0171 0.0103 'International Tables Vol C Tables 4.2.6.8 and 6.1.1.4'
S S 0.1246 0.1234 'International Tables Vol C Tables 4.2.6.8 and 6.1.1.4'
Fe Fe 0.3463 0.8444 'International Tables Vol C Tables 4.2.6.8 and 6.1.1.4'

loop_
_geom_angle_atom_site_label_1
_geom_angle_atom_site_label_2
_geom_angle_atom_site_label_3
_geom_angle
F1 C53 F2 105.2(13)
F1 C53 F3 105.5(9)
F2 C53 F3 115.6(12)
F1 C53 S1 110.5(9)
F2 C53 S1 109.8(9)
F3 C53 S1 110.0(10)
O1 S1 O3 116.9(5)
O1 S1 O2 117.1(7)
O3 S1 O2 114.7(6)
O1 S1 C53 104.9(5)
O3 S1 C53 99.3(5)
O2 S1 C53 99.6(7)
C56 C54 C58 62(2)
C56 C54 C57 32(2)
C58 C54 C57 49.8(15)
C60 C55 C59 26(2)
C60 C55 C58 78(2)
C59 C55 C58 56.8(9)
C57 C56 C54 110(4)
C57 C56 C58 67(3)
C54 C56 C58 74(3)
C56 C57 O4 137(3)
C56 C57 C58 72(3)
O4 C57 C58 86.7(18)
C56 C57 C54 38(2)
O4 C57 C54 99(2)
C58 C57 C54 59.3(18)
C57 C58 C56 40.3(14)
C57 C58 C59 82.8(16)
C56 C58 C59 110.7(19)
C57 C58 C60 120.6(19)
C56 C58 C60 133(2)
C59 C58 C60 39.6(9)
C57 C58 C54 71(2)
C56 C58 C54 43.8(16)
C59 C58 C54 92.5(18)
C60 C58 C54 94(2)
C57 C58 C55 134.7(19)
C56 C58 C55 129.0(19)
C59 C58 C55 59.6(9)
C60 C58 C55 21.3(7)
C54 C58 C55 85.3(18)
C60 C59 O4 157.0(14)
C60 C59 C58 74.6(14)
O4 C59 C58 84.1(11)
C60 C59 C55 14.3(11)
O4 C59 C55 143.1(9)
C58 C59 C55 63.5(10)
C55 C60 C59 140(3)
C55 C60 C58 81(2)
C59 C60 C58 65.8(13)
C59 O4 C57 105.0(14)
N5 Fe1 N3 91.2(2)
N5 Fe1 N7 179.7(3)
N3 Fe1 N7 88.9(2)
N5 Fe1 N1 89.8(2)
N3 Fe1 N1 178.4(3)
N7 Fe1 N1 90.1(2)
N5 Fe1 N2 91.2(2)
N3 Fe1 N2 91.0(2)
N7 Fe1 N2 89.1(2)
N1 Fe1 N2 90.3(2)
N5 Fe1 N4 90.4(2)
N3 Fe1 N4 89.7(2)
N7 Fe1 N4 89.4(2)
N1 Fe1 N4 89.0(2)
N2 Fe1 N4 178.3(3)
C1 N1 C4 105.8(6)
C1 N1 Fe1 128.2(5)
C4 N1 Fe1 126.0(4)
C6 N2 C9 106.0(6)
C6 N2 Fe1 127.1(4)
C9 N2 Fe1 126.9(5)
C14 N3 C11 105.2(6)
C14 N3 Fe1 127.9(4)
C11 N3 Fe1 127.0(5)
C19 N4 C16 107.3(6)
C19 N4 Fe1 126.1(5)
C16 N4 Fe1 126.6(5)
C47 N5 C45 105.8(6)
C47 N5 Fe1 125.7(4)
C45 N5 Fe1 128.4(5)
C47 N6 C46 107.6(6)
C47 N6 C48 125.6(7)
C46 N6 C48 126.5(7)
C51 N7 C49 106.5(6)
C51 N7 Fe1 126.7(5)
C49 N7 Fe1 126.8(5)
C51 N8 C50 107.2(6)
C51 N8 C52 127.3(6)
C50 N8 C52 125.5(6)
N1 C1 C20 125.8(6)
N1 C1 C2 109.2(6)
C20 C1 C2 125.1(6)
C3 C2 C1 108.0(6)
C3 C2 H2 126.0
C1 C2 H2 126.0
C2 C3 C4 107.7(6)
C2 C3 H3 126.2
C4 C3 H3 126.1
N1 C4 C5 126.4(6)
N1 C4 C3 109.3(6)
C5 C4 C3 124.3(6)
C6 C5 C4 124.6(6)
C6 C5 C21 117.3(6)
C4 C5 C21 118.1(6)
N2 C6 C5 125.4(6)
N2 C6 C7 112.3(6)
C5 C6 C7 122.3(6)
C8 C7 C6 103.8(6)
C8 C7 H7A 111.0
C6 C7 H7A 111.0
C8 C7 H7B 111.0
C6 C7 H7B 111.0
H7A C7 H7B 109.0
C7 C8 C9 105.4(6)
C7 C8 H8A 110.7
C9 C8 H8A 110.7
C7 C8 H8B 110.6
C9 C8 H8B 110.6
H8A C8 H8B 108.8
N2 C9 C10 124.6(6)
N2 C9 C8 112.2(6)
C10 C9 C8 123.2(7)
C11 C10 C9 124.4(6)
C11 C10 C27 119.1(6)
C9 C10 C27 116.5(6)
N3 C11 C10 126.0(6)
N3 C11 C12 111.3(6)
C10 C11 C12 122.7(7)
C13 C12 C11 105.7(7)
C13 C12 H12 127.2
C11 C12 H12 127.2
C12 C13 C14 107.3(6)
C12 C13 H13 126.3
C14 C13 H13 126.3
C15 C14 N3 126.5(6)
C15 C14 C13 122.9(6)
N3 C14 C13 110.5(6)
C14 C15 C16 123.2(6)
C14 C15 C33 117.8(6)
C16 C15 C33 119.0(6)
N4 C16 C15 126.0(6)
N4 C16 C17 110.5(6)
C15 C16 C17 123.6(6)
C16 C17 C18 107.2(7)
C16 C17 H17 126.4
C18 C17 H17 126.4
C17 C18 C19 105.4(7)
C17 C18 H18 127.3
C19 C18 H18 127.3
N4 C19 C20 127.9(6)
N4 C19 C18 109.6(6)
C20 C19 C18 122.5(6)
C19 C20 C1 122.8(6)
C19 C20 C39 120.1(7)
C1 C20 C39 117.1(7)
C22 C21 C26 119.4(7)
C22 C21 C5 120.8(6)
C26 C21 C5 119.8(6)
C23 C22 C21 120.4(7)
C23 C22 H22 119.8
C21 C22 H22 119.8
C22 C23 C24 121.1(7)
C22 C23 H23 119.5
C24 C23 H23 119.5
C25 C24 C23 119.6(7)
C25 C24 H24 120.2
C23 C24 H24 120.2
C24 C25 C26 120.8(7)
C24 C25 H25 119.6
C26 C25 H25 119.6
C21 C26 C25 118.7(7)
C21 C26 H26 120.6
C25 C26 H26 120.6
C28 C27 C32 116.9(8)
C28 C27 C10 121.8(8)
C32 C27 C10 121.0(8)
C27 C28 C29 121.4(9)
C27 C28 H28 119.3
C29 C28 H28 119.3
C30 C29 C28 119.2(10)
C30 C29 H29 120.4
C28 C29 H29 120.4
C31 C30 C29 119.8(9)
C31 C30 H30 120.1
C29 C30 H30 120.1
C30 C31 C32 121.2(11)
C30 C31 H31 119.4
C32 C31 H31 119.4
C31 C32 C27 120.7(11)
C31 C32 H32 119.7
C27 C32 H32 119.7
C38 C33 C34 119.2(7)
C38 C33 C15 119.4(7)
C34 C33 C15 121.4(7)
C33 C34 C35 119.9(7)
C33 C34 H34 120.1
C35 C34 H34 120.1
C36 C35 C34 120.0(7)
C36 C35 H35 120.0
C34 C35 H35 120.0
C35 C36 C37 120.2(7)
C35 C36 H36 119.9
C37 C36 H36 119.9
C38 C37 C36 119.4(8)
C38 C37 H37 120.3
C36 C37 H37 120.3
C33 C38 C37 121.3(7)
C33 C38 H38 119.4
C37 C38 H38 119.3
C44 C39 C40 119.7(8)
C44 C39 C20 122.9(9)
C40 C39 C20 117.5(8)
C39 C40 C41 118.5(10)
C39 C40 H40 120.8
C41 C40 H40 120.8
C42 C41 C40 121.9(11)
C42 C41 H41 119.1
C40 C41 H41 119.1
C43 C42 C41 118.1(8)
C43 C42 H42 120.9
C41 C42 H42 120.9
C42 C43 C44 124.3(11)
C42 C43 H43 117.9
C44 C43 H43 117.8
C39 C44 C43 117.5(11)
C39 C44 H44 121.2
C43 C44 H44 121.2
C46 C45 N5 109.6(7)
C46 C45 H45 125.2
N5 C45 H45 125.2
C45 C46 N6 106.7(6)
C45 C46 H46 126.7
N6 C46 H46 126.7
N6 C47 N5 110.3(6)
N6 C47 H47 124.8
N5 C47 H47 124.8
N6 C48 H48A 109.5
N6 C48 H48B 109.5
H48A C48 H48B 109.5
N6 C48 H48C 109.5
H48A C48 H48C 109.5
H48B C48 H48C 109.5
C50 C49 N7 108.5(6)
C50 C49 H49 125.7
N7 C49 H49 125.8
C49 C50 N8 106.5(6)
C49 C50 H50 126.8
N8 C50 H50 126.8
N7 C51 N8 111.3(6)
N7 C51 H51 124.3
N8 C51 H51 124.3
N8 C52 H52A 109.5
N8 C52 H52B 109.5
H52A C52 H52B 109.5
N8 C52 H52C 109.5
H52A C52 H52C 109.5
H52B C52 H52C 109.5

loop_
_geom_bond_atom_site_label_1
_geom_bond_atom_site_label_2
_geom_bond_distance
C53 F1 1.335(13)
C53 F2 1.339(17)
C53 F3 1.348(13)
C53 S1 1.818(14)
S1 O1 1.386(8)
S1 O3 1.442(9)
S1 O2 1.494(10)
C54 C56 1.26(4)
C54 C58 1.76(4)
C54 C57 1.93(5)
C55 C60 0.65(2)
C55 C59 1.702(14)
C55 C58 1.77(3)
C56 C57 1.09(3)
C56 C58 1.61(4)
C57 O4 1.36(3)
C57 C58 1.56(3)
C58 C59 1.65(2)
C58 C60 1.75(3)
C59 C60 1.15(2)
C59 O4 1.322(12)
Fe1 N5 1.958(5)
Fe1 N3 1.971(6)
Fe1 N7 2.002(6)
Fe1 N1 2.005(6)
Fe1 N2 2.016(6)
Fe1 N4 2.032(5)
N1 C1 1.375(8)
N1 C4 1.381(8)
N2 C6 1.370(9)
N2 C9 1.389(9)
N3 C14 1.389(8)
N3 C11 1.390(9)
N4 C19 1.359(9)
N4 C16 1.385(8)
N5 C47 1.348(9)
N5 C45 1.368(8)
N6 C47 1.344(9)
N6 C46 1.372(10)
N6 C48 1.456(9)
N7 C51 1.310(9)
N7 C49 1.386(8)
N8 C51 1.340(9)
N8 C50 1.381(9)
N8 C52 1.464(10)
C1 C20 1.386(10)
C1 C2 1.433(9)
C2 C3 1.320(11)
C2 H2 0.9300
C3 C4 1.431(9)
C3 H3 0.9300
C4 C5 1.391(9)
C5 C6 1.384(10)
C5 C21 1.509(9)
C6 C7 1.517(9)
C7 C8 1.444(12)
C7 H7A 0.9700
C7 H7B 0.9700
C8 C9 1.483(11)
C8 H8A 0.9700
C8 H8B 0.9700
C9 C10 1.402(10)
C10 C11 1.400(9)
C10 C27 1.508(9)
C11 C12 1.441(10)
C12 C13 1.390(10)
C12 H12 0.9300
C13 C14 1.435(9)
C13 H13 0.9300
C14 C15 1.386(10)
C15 C16 1.388(9)
C15 C33 1.482(9)
C16 C17 1.400(10)
C17 C18 1.408(11)
C17 H17 0.9300
C18 C19 1.457(9)
C18 H18 0.9300
C19 C20 1.386(11)
C20 C39 1.486(10)
C21 C22 1.382(10)
C21 C26 1.400(10)
C22 C23 1.370(10)
C22 H22 0.9300
C23 C24 1.380(12)
C23 H23 0.9300
C24 C25 1.357(12)
C24 H24 0.9300
C25 C26 1.412(10)
C25 H25 0.9300
C26 H26 0.9300
C27 C28 1.358(12)
C27 C32 1.403(12)
C28 C29 1.392(12)
C28 H28 0.9300
C29 C30 1.388(17)
C29 H29 0.9300
C30 C31 1.306(18)
C30 H30 0.9300
C31 C32 1.379(14)
C31 H31 0.9300
C32 H32 0.9300
C33 C38 1.385(11)
C33 C34 1.406(10)
C34 C35 1.413(10)
C34 H34 0.9300
C35 C36 1.377(13)
C35 H35 0.9300
C36 C37 1.412(13)
C36 H36 0.9300
C37 C38 1.390(11)
C37 H37 0.9300
C38 H38 0.9300
C39 C44 1.361(13)
C39 C40 1.413(13)
C40 C41 1.432(11)
C40 H40 0.9300
C41 C42 1.343(18)
C41 H41 0.9300
C42 C43 1.327(19)
C42 H42 0.9300
C43 C44 1.437(14)
C43 H43 0.9300
C44 H44 0.9300
C45 C46 1.358(11)
C45 H45 0.9300
C46 H46 0.9300
C47 H47 0.9300
C48 H48A 0.9600
C48 H48B 0.9600
C48 H48C 0.9600
C49 C50 1.357(9)
C49 H49 0.9300
C50 H50 0.9300
C51 H51 0.9300
C52 H52A 0.9600
C52 H52B 0.9600
C52 H52C 0.9600

loop_
_geom_torsion_atom_site_label_1
_geom_torsion_atom_site_label_2
_geom_torsion_atom_site_label_3
_geom_torsion_atom_site_label_4
_geom_torsion
F1 C53 S1 O1 60.5(11)
F2 C53 S1 O1 -55.1(10)
F3 C53 S1 O1 176.6(9)
F1 C53 S1 O3 -178.2(10)
F2 C53 S1 O3 66.2(9)
F3 C53 S1 O3 -62.2(10)
F1 C53 S1 O2 -61.0(11)
F2 C53 S1 O2 -176.6(9)
F3 C53 S1 O2 55.1(10)
C58 C54 C56 C57 58(3)
C57 C54 C56 C58 -58(3)
C54 C56 C57 O4 2(7)
C58 C56 C57 O4 64(4)
C54 C56 C57 C58 -62(3)
C58 C56 C57 C54 62(3)
C58 C54 C57 C56 -101(4)
C56 C54 C57 O4 -179(4)
C58 C54 C57 O4 80.4(19)
C56 C54 C57 C58 101(4)
O4 C57 C58 C56 -142(3)
C54 C57 C58 C56 -39(3)
C56 C57 C58 C59 134(3)
O4 C57 C58 C59 -7.8(13)
C54 C57 C58 C59 95.2(18)
C56 C57 C58 C60 122(3)
O4 C57 C58 C60 -20(3)
C54 C57 C58 C60 83(2)
C56 C57 C58 C54 39(3)
O4 C57 C58 C54 -103(2)
C56 C57 C58 C55 102(3)
O4 C57 C58 C55 -41(3)
C54 C57 C58 C55 62(3)
C54 C56 C58 C57 120(4)
C57 C56 C58 C59 -49(3)
C54 C56 C58 C59 71(3)
C57 C56 C58 C60 -88(3)
C54 C56 C58 C60 32(4)
C57 C56 C58 C54 -120(4)
C57 C56 C58 C55 -116(3)
C54 C56 C58 C55 4(4)
C56 C54 C58 C57 -36(2)
C57 C54 C58 C56 36(2)
C56 C54 C58 C59 -118(3)
C57 C54 C58 C59 -81.5(17)
C56 C54 C58 C60 -157(3)
C57 C54 C58 C60 -121(2)
C56 C54 C58 C55 -177(3)
C57 C54 C58 C55 -140.8(19)
C60 C55 C58 C57 56(3)
C59 C55 C58 C57 38(2)
C60 C55 C58 C56 110(3)
C59 C55 C58 C56 93(3)
C60 C55 C58 C59 17(2)
C59 C55 C58 C60 -17(2)
C60 C55 C58 C54 113(3)
C59 C55 C58 C54 95.7(17)
C57 C58 C59 C60 -163(2)
C56 C58 C59 C60 -134(2)
C54 C58 C59 C60 -93(2)
C55 C58 C59 C60 -9.7(12)
C57 C58 C59 O4 8.1(14)
C56 C58 C59 O4 37.7(19)
C60 C58 C59 O4 171.3(15)
C54 C58 C59 O4 78.5(17)
C55 C58 C59 O4 161.6(9)
C57 C58 C59 C55 -153.6(17)
C56 C58 C59 C55 -124(2)
C60 C58 C59 C55 9.7(12)
C54 C58 C59 C55 -83.1(17)
C58 C55 C59 C60 139(5)
C60 C55 C59 O4 -170(5)
C58 C55 C59 O4 -31.5(16)
C60 C55 C59 C58 -139(5)
C58 C55 C60 C59 -34(4)
C59 C55 C60 C58 34(4)
O4 C59 C60 C55 15(8)
C58 C59 C60 C55 37(4)
O4 C59 C60 C58 -23(4)
C55 C59 C60 C58 -37(4)
C57 C58 C60 C55 -137(3)
C56 C58 C60 C55 -88(3)
C59 C58 C60 C55 -157(3)
C54 C58 C60 C55 -67(3)
C57 C58 C60 C59 19(2)
C56 C58 C60 C59 68(3)
C54 C58 C60 C59 89.5(19)
C55 C58 C60 C59 157(3)
C60 C59 O4 C57 12(4)
C58 C59 O4 C57 -9.5(16)
C55 C59 O4 C57 18(2)
C56 C57 O4 C59 -49(5)
C58 C57 O4 C59 10.1(17)
C54 C57 O4 C59 -48.0(19)
N5 Fe1 N1 C1 -92.9(6)
N3 Fe1 N1 C1 32(10)
N7 Fe1 N1 C1 86.9(6)
N2 Fe1 N1 C1 176.0(6)
N4 Fe1 N1 C1 -2.5(5)
N5 Fe1 N1 C4 87.5(5)
N3 Fe1 N1 C4 -147(10)
N7 Fe1 N1 C4 -92.8(5)
N2 Fe1 N1 C4 -3.7(5)
N4 Fe1 N1 C4 177.9(5)
N5 Fe1 N2 C6 -89.0(6)
N3 Fe1 N2 C6 179.9(6)
N7 Fe1 N2 C6 91.0(6)
N1 Fe1 N2 C6 0.8(6)
N4 Fe1 N2 C6 67(10)
N5 Fe1 N2 C9 93.0(6)
N3 Fe1 N2 C9 1.8(6)
N7 Fe1 N2 C9 -87.1(6)
N1 Fe1 N2 C9 -177.2(6)
N4 Fe1 N2 C9 -111(10)
N5 Fe1 N3 C14 90.6(5)
N7 Fe1 N3 C14 -89.1(6)
N1 Fe1 N3 C14 -35(10)
N2 Fe1 N3 C14 -178.2(6)
N4 Fe1 N3 C14 0.3(5)
N5 Fe1 N3 C11 -89.9(6)
N7 Fe1 N3 C11 90.3(6)
N1 Fe1 N3 C11 145(10)
N2 Fe1 N3 C11 1.3(6)
N4 Fe1 N3 C11 179.7(6)
N5 Fe1 N4 C19 88.5(6)
N3 Fe1 N4 C19 179.7(6)
N7 Fe1 N4 C19 -91.4(6)
N1 Fe1 N4 C19 -1.2(6)
N2 Fe1 N4 C19 -67(10)
N5 Fe1 N4 C16 -88.9(6)
N3 Fe1 N4 C16 2.3(6)
N7 Fe1 N4 C16 91.2(6)
N1 Fe1 N4 C16 -178.7(6)
N2 Fe1 N4 C16 115(10)
N3 Fe1 N5 C47 112.2(6)
N7 Fe1 N5 C47 -144(62)
N1 Fe1 N5 C47 -69.1(6)
N2 Fe1 N5 C47 21.2(6)
N4 Fe1 N5 C47 -158.1(6)
N3 Fe1 N5 C45 -70.8(6)
N7 Fe1 N5 C45 33(62)
N1 Fe1 N5 C45 107.9(6)
N2 Fe1 N5 C45 -161.8(6)
N4 Fe1 N5 C45 18.9(6)
N5 Fe1 N7 C51 -37(62)
N3 Fe1 N7 C51 67.0(6)
N1 Fe1 N7 C51 -111.7(6)
N2 Fe1 N7 C51 158.0(6)
N4 Fe1 N7 C51 -22.7(6)
N5 Fe1 N7 C49 145(62)
N3 Fe1 N7 C49 -111.6(5)
N1 Fe1 N7 C49 69.7(6)
N2 Fe1 N7 C49 -20.6(6)
N4 Fe1 N7 C49 158.7(5)
C4 N1 C1 C20 -177.9(6)
Fe1 N1 C1 C20 2.4(10)
C4 N1 C1 C2 0.3(7)
Fe1 N1 C1 C2 -179.4(4)
N1 C1 C2 C3 -0.6(8)
C20 C1 C2 C3 177.6(7)
C1 C2 C3 C4 0.6(8)
C1 N1 C4 C5 -176.9(6)
Fe1 N1 C4 C5 2.8(9)
C1 N1 C4 C3 0.1(7)
Fe1 N1 C4 C3 179.8(4)
C2 C3 C4 N1 -0.5(8)
C2 C3 C4 C5 176.6(6)
N1 C4 C5 C6 2.3(11)
C3 C4 C5 C6 -174.2(7)
N1 C4 C5 C21 -179.2(6)
C3 C4 C5 C21 4.3(10)
C9 N2 C6 C5 -178.3(6)
Fe1 N2 C6 C5 3.3(10)
C9 N2 C6 C7 -0.4(8)
Fe1 N2 C6 C7 -178.7(5)
C4 C5 C6 N2 -5.5(11)
C21 C5 C6 N2 175.9(6)
C4 C5 C6 C7 176.7(7)
C21 C5 C6 C7 -1.8(10)
N2 C6 C7 C8 3.9(9)
C5 C6 C7 C8 -178.1(7)
C6 C7 C8 C9 -5.4(8)
C6 N2 C9 C10 176.9(7)
Fe1 N2 C9 C10 -4.8(11)
C6 N2 C9 C8 -3.3(9)
Fe1 N2 C9 C8 175.0(5)
C7 C8 C9 N2 5.8(9)
C7 C8 C9 C10 -174.4(7)
N2 C9 C10 C11 4.4(12)
C8 C9 C10 C11 -175.4(8)
N2 C9 C10 C27 -175.5(7)
C8 C9 C10 C27 4.7(11)
C14 N3 C11 C10 177.7(7)
Fe1 N3 C11 C10 -1.8(11)
C14 N3 C11 C12 -1.5(8)
Fe1 N3 C11 C12 179.0(5)
C9 C10 C11 N3 -1.0(12)
C27 C10 C11 N3 178.9(7)
C9 C10 C11 C12 178.1(7)
C27 C10 C11 C12 -2.0(11)
N3 C11 C12 C13 1.9(8)
C10 C11 C12 C13 -177.3(7)
C11 C12 C13 C14 -1.6(8)
C11 N3 C14 C15 179.9(6)
Fe1 N3 C14 C15 -0.6(10)
C11 N3 C14 C13 0.4(7)
Fe1 N3 C14 C13 180.0(4)
C12 C13 C14 C15 -178.7(6)
C12 C13 C14 N3 0.7(8)
N3 C14 C15 C16 -1.6(10)
C13 C14 C15 C16 177.7(6)
N3 C14 C15 C33 178.4(6)
C13 C14 C15 C33 -2.2(10)
C19 N4 C16 C15 177.3(6)
Fe1 N4 C16 C15 -4.9(10)
C19 N4 C16 C17 -3.2(8)
Fe1 N4 C16 C17 174.6(5)
C14 C15 C16 N4 4.5(11)
C33 C15 C16 N4 -175.5(6)
C14 C15 C16 C17 -175.0(7)
C33 C15 C16 C17 5.0(11)
N4 C16 C17 C18 2.7(9)
C15 C16 C17 C18 -177.7(7)
C16 C17 C18 C19 -1.1(8)
C16 N4 C19 C20 -176.4(7)
Fe1 N4 C19 C20 5.8(11)
C16 N4 C19 C18 2.4(8)
Fe1 N4 C19 C18 -175.4(5)
C17 C18 C19 N4 -0.8(9)
C17 C18 C19 C20 178.1(7)
N4 C19 C20 C1 -6.6(12)
C18 C19 C20 C1 174.8(7)
N4 C19 C20 C39 172.1(7)
C18 C19 C20 C39 -6.6(11)
N1 C1 C20 C19 2.2(11)
C2 C1 C20 C19 -175.7(7)
N1 C1 C20 C39 -176.5(7)
C2 C1 C20 C39 5.6(11)
C6 C5 C21 C22 83.3(8)
C4 C5 C21 C22 -95.3(8)
C6 C5 C21 C26 -97.7(8)
C4 C5 C21 C26 83.7(8)
C26 C21 C22 C23 2.5(10)
C5 C21 C22 C23 -178.5(7)
C21 C22 C23 C24 -1.9(11)
C22 C23 C24 C25 -0.8(12)
C23 C24 C25 C26 3.0(12)
C22 C21 C26 C25 -0.4(11)
C5 C21 C26 C25 -179.4(7)
C24 C25 C26 C21 -2.3(12)
C11 C10 C27 C28 -108.5(9)
C9 C10 C27 C28 71.4(10)
C11 C10 C27 C32 64.4(12)
C9 C10 C27 C32 -115.7(10)
C32 C27 C28 C29 3.4(13)
C10 C27 C28 C29 176.6(8)
C27 C28 C29 C30 0.0(14)
C28 C29 C30 C31 -7.0(17)
C29 C30 C31 C32 10(2)
C30 C31 C32 C27 -7(2)
C28 C27 C32 C31 -0.3(16)
C10 C27 C32 C31 -173.6(10)
C14 C15 C33 C38 -80.6(9)
C16 C15 C33 C38 99.5(8)
C14 C15 C33 C34 100.7(8)
C16 C15 C33 C34 -79.3(9)
C38 C33 C34 C35 -0.5(11)
C15 C33 C34 C35 178.2(6)
C33 C34 C35 C36 -2.7(11)
C34 C35 C36 C37 3.9(12)
C35 C36 C37 C38 -1.9(12)
C34 C33 C38 C37 2.6(12)
C15 C33 C38 C37 -176.2(7)
C36 C37 C38 C33 -1.4(12)
C19 C20 C39 C44 117.8(9)
C1 C20 C39 C44 -63.5(10)
C19 C20 C39 C40 -61.2(10)
C1 C20 C39 C40 117.5(8)
C44 C39 C40 C41 1.4(11)
C20 C39 C40 C41 -179.5(7)
C39 C40 C41 C42 -0.5(12)
C40 C41 C42 C43 -0.2(13)
C41 C42 C43 C44 -0.1(14)
C40 C39 C44 C43 -1.6(11)
C20 C39 C44 C43 179.4(8)
C42 C43 C44 C39 1.0(13)
C47 N5 C45 C46 0.7(8)
Fe1 N5 C45 C46 -176.8(5)
N5 C45 C46 N6 -1.2(9)
C47 N6 C46 C45 1.2(8)
C48 N6 C46 C45 175.4(7)
C46 N6 C47 N5 -0.8(8)
C48 N6 C47 N5 -175.1(7)
C45 N5 C47 N6 0.1(8)
Fe1 N5 C47 N6 177.7(4)
C51 N7 C49 C50 0.9(7)
Fe1 N7 C49 C50 179.7(5)
N7 C49 C50 N8 -1.5(8)
C51 N8 C50 C49 1.5(8)
C52 N8 C50 C49 -176.1(6)
C49 N7 C51 N8 0.1(7)
Fe1 N7 C51 N8 -178.7(4)
C50 N8 C51 N7 -1.0(8)
C52 N8 C51 N7 176.6(6)
